data_4037829
loop_
_publ_author_name
'Urushibara, Ko'
'Yamada, Tatsunori'
'Yokoyama, Akihiro'
'Mori, Hirotoshi'
'Masu, Hyuma'
'Azumaya, Isao'
'Kagechika, Hiroyuki'
'Yokozawa, Tsutomu'
'Tanatani, Aya'

_publ_section_title
;
 Development of Helical Aromatic Amide Foldamers with a Diphenylacetylene
 Backbone.
;
_journal_name_full 'The Journal of organic chemistry'
_journal_paper_doi 10.1021/acs.joc.9b02758
_journal_year 2020
_chemical_formula_sum 'C31 H26 Cl2 N2 O2'
_chemical_formula_weight 529.46
_space_group_crystal_system monoclinic
_space_group_IT_number 14
_space_group_name_Hall '-P 2ybc'
_space_group_name_H-M_alt 'P 1 21/c 1'
_atom_sites_solution_hydrogens geom
_cell_angle_alpha 90
_cell_angle_beta 96.890(4)
_cell_angle_gamma 90
_cell_formula_units_Z 4
_cell_length_a 7.6568(17)
_cell_length_b 15.768(3)
_cell_length_c 22.082(5)
_cell_measurement_reflns_used 936
_cell_measurement_temperature 93
_cell_measurement_theta_max 20.4768
_cell_measurement_theta_min 2.6795
_cell_volume 2646.8(10)
_computing_cell_refinement 'SAINT V8.34A (Bruker AXS Inc., 2013)'
_computing_data_reduction 'SAINT V8.34A (Bruker AXS Inc., 2013)'
_computing_structure_refinement 'SHELXL-2014/6 (Sheldrick, 2014)'
_diffrn_ambient_temperature 93
_diffrn_detector_area_resol_mean 8.3333
_diffrn_measured_fraction_theta_full 0.997
_diffrn_measured_fraction_theta_max 0.997
_diffrn_measurement_device_type 'Bruker APEXII Ultra CCD area detector'
_diffrn_measurement_method 'Phi and Omega scans'
_diffrn_radiation_type MoK\a
_diffrn_radiation_wavelength 0.71073
_diffrn_reflns_av_R_equivalents 0.1201
_diffrn_reflns_av_unetI/netI 0.1543
_diffrn_reflns_limit_h_max 9
_diffrn_reflns_limit_h_min -9
_diffrn_reflns_limit_k_max 19
_diffrn_reflns_limit_k_min -20
_diffrn_reflns_limit_l_max 28
_diffrn_reflns_limit_l_min -20
_diffrn_reflns_number 17133
_diffrn_reflns_theta_full 27.48
_diffrn_reflns_theta_max 27.48
_diffrn_reflns_theta_min 1.59
_diffrn_source 'rotating-anode X-ray tube'
_diffrn_source_type 'Bruker Tourbo X-ray Source'
_exptl_absorpt_coefficient_mu 0.277
_exptl_absorpt_correction_T_max 0.99
_exptl_absorpt_correction_T_min 0.91
_exptl_absorpt_correction_type multi-scan
_exptl_absorpt_process_details 'SADABS V2014/4 (Bruker AXS Inc.)'
_exptl_crystal_colour colourless
_exptl_crystal_density_diffrn 1.329
_exptl_crystal_density_method 'not measured'
_exptl_crystal_description Needle
_exptl_crystal_F_000 1104
_exptl_crystal_size_max 0.100
_exptl_crystal_size_mid 0.050
_exptl_crystal_size_min 0.030
_refine_diff_density_max 0.337
_refine_diff_density_min -0.796
_refine_ls_extinction_method none
_refine_ls_goodness_of_fit_ref 0.987
_refine_ls_hydrogen_treatment constr
_refine_ls_matrix_type full
_refine_ls_number_parameters 336
_refine_ls_number_reflns 6041
_refine_ls_number_restraints 4
_refine_ls_restrained_S_all 0.987
_refine_ls_R_factor_all 0.1725
_refine_ls_R_factor_gt 0.0775
_refine_ls_shift/su_max 0.001
_refine_ls_shift/su_mean 0.000
_refine_ls_structure_factor_coef Fsqd
_refine_ls_weighting_details 'w=1/[\s^2^(Fo^2^)+(0.1106P)^2^] where P=(Fo^2^+2Fc^2^)/3'
_refine_ls_weighting_scheme calc
_refine_ls_wR_factor_gt 0.1851
_refine_ls_wR_factor_ref 0.2316
_reflns_number_gt 2978
_reflns_number_total 6041
_reflns_threshold_expression 'I > 2\s(I)'
_cod_data_source_file jo9b02758_si_001.cif
_cod_data_source_block 150129uru1
_cod_database_code 4037829

loop_
_space_group_symop_operation_xyz
'x, y, z'
'-x, y+1/2, -z+1/2'
'-x, -y, -z'
'x, -y-1/2, z-1/2'

loop_
_atom_site_type_symbol
_atom_site_label
_atom_site_fract_x
_atom_site_fract_y
_atom_site_fract_z
_atom_site_U_iso_or_equiv
_atom_site_adp_type
_atom_site_calc_flag
_atom_site_refinement_flags_adp
_atom_site_refinement_flags_posn
_atom_site_occupancy
Cl Cl1 0.32946(19) 0.41640(9) 0.01060(7) 0.0485(4) Uani d . . 1
Cl Cl2 0.17044(19) 0.58319(9) -0.01346(7) 0.0475(4) Uani d . . 1
O O1 -0.5313(4) -0.35860(18) 0.13660(13) 0.0222(7) Uani d . . 1
O O2 1.0186(4) 0.22751(18) 0.09133(13) 0.0208(7) Uani d . . 1
N N1 -0.3868(4) -0.2544(2) 0.09352(15) 0.0165(8) Uani d . . 1
N N2 0.9019(5) 0.3207(2) 0.15194(16) 0.0207(8) Uani d . . 1
C C9 -0.2385(5) -0.1988(2) 0.09368(18) 0.0161(9) Uani d . . 1
C C18 0.6189(6) 0.0525(3) 0.09083(17) 0.0176(9) Uani d . . 1
H H18 0.6396 -0.0054 0.0819 0.021 Uiso calc U R 1
C C16 0.3054(6) 0.0203(3) 0.09311(18) 0.0185(9) Uani d . . 1
C C17 0.4493(6) 0.0793(3) 0.09668(17) 0.0169(9) Uani d . . 1
C C10 -0.1725(5) -0.1562(2) 0.14670(18) 0.0166(9) Uani d . . 1
H H10 -0.2236 -0.165 0.1833 0.02 Uiso calc U R 1
C C12 0.0425(6) -0.0874(2) 0.09217(19) 0.0185(9) Uani d . . 1
C C26 0.6823(6) 0.4244(3) 0.1752(2) 0.0199(10) Uani d . . 1
H H26 0.7045 0.4555 0.1401 0.024 Uiso calc U R 1
C C13 -0.0254(6) -0.1308(3) 0.0389(2) 0.0218(10) Uani d . . 1
H H13 0.0243 -0.1219 0.0021 0.026 Uiso calc U R 1
C C20 0.7307(5) 0.1952(2) 0.11104(17) 0.0148(9) Uani d . . 1
C C21 0.5591(5) 0.2218(3) 0.11484(18) 0.0173(9) Uani d . . 1
H H21 0.537 0.28 0.122 0.021 Uiso calc U R 1
C C3 -0.0718(6) -0.3634(2) 0.14623(19) 0.0182(9) Uani d . . 1
H H3 -0.0661 -0.3534 0.1041 0.022 Uiso calc U R 1
C C11 -0.0323(5) -0.1009(3) 0.14593(19) 0.0168(9) Uani d . . 1
H H11 0.0131 -0.072 0.1822 0.02 Uiso calc U R 1
C C2 0.0730(6) -0.3943(3) 0.18248(19) 0.0189(10) Uani d . . 1
H H2 0.1784 -0.4058 0.1653 0.023 Uiso calc U R 1
C C5 -0.2347(6) -0.3605(2) 0.23289(19) 0.0183(9) Uani d . . 1
H H5 -0.34 -0.349 0.2502 0.022 Uiso calc U R 1
C C4 -0.2276(5) -0.3466(2) 0.17147(18) 0.0153(9) Uani d . . 1
C C19 0.7586(5) 0.1088(2) 0.09784(17) 0.0151(9) Uani d . . 1
H H19 0.874 0.0894 0.0938 0.018 Uiso calc U R 1
C C25 0.7729(5) 0.3491(3) 0.18997(18) 0.0169(9) Uani d . . 1
C C15 0.1860(6) -0.0291(3) 0.09145(19) 0.0184(9) Uani d . . 1
C C22 0.4194(5) 0.1652(3) 0.10835(18) 0.0180(9) Uani d . . 1
H H22 0.3036 0.1846 0.1118 0.022 Uiso calc U R 1
C C1 0.0652(6) -0.4086(2) 0.24444(19) 0.0197(10) Uani d . . 1
H H1 0.165 -0.4301 0.2694 0.024 Uiso calc U R 1
C C30 0.7443(6) 0.3044(3) 0.24144(19) 0.0205(10) Uani d . . 1
H H30 0.8078 0.2537 0.2519 0.025 Uiso calc U R 1
C C14 -0.1636(6) -0.1862(3) 0.04003(19) 0.0195(10) Uani d . . 1
H H14 -0.2081 -0.2159 0.004 0.023 Uiso calc U R 1
C C6 -0.0881(6) -0.3913(3) 0.2695(2) 0.0220(10) Uani d . . 1
H H6 -0.0931 -0.4006 0.3117 0.026 Uiso calc U R 1
C C27 0.5613(6) 0.4540(3) 0.2113(2) 0.0273(11) Uani d . . 1
H H27 0.4987 0.505 0.2009 0.033 Uiso calc U R 1
C C29 0.6225(6) 0.3339(3) 0.2777(2) 0.0282(11) Uani d . . 1
H H29 0.6009 0.3029 0.3129 0.034 Uiso calc U R 1
C C28 0.5312(6) 0.4089(3) 0.2630(2) 0.0287(11) Uani d . . 1
H H28 0.4484 0.4291 0.2883 0.034 Uiso calc U R 1
C C31 0.2612(7) 0.5112(3) 0.0424(2) 0.0344(12) Uani d . . 1
H H31A 0.1725 0.4981 0.0702 0.041 Uiso calc U R 1
H H31B 0.3632 0.538 0.0669 0.041 Uiso calc U R 1
C C7 -0.3939(6) -0.3207(3) 0.13289(19) 0.0176(9) Uani d . . 1
C C24 0.8921(6) 0.2486(3) 0.11739(19) 0.0179(9) Uani d . . 1
C C23 1.0708(6) 0.3664(3) 0.1586(2) 0.0324(12) Uani d . . 1
H H23A 1.1538 0.3379 0.1892 0.049 Uiso calc U R 1
H H23B 1.0524 0.4248 0.1716 0.049 Uiso calc U R 1
H H23C 1.1187 0.3669 0.1193 0.049 Uiso calc U R 1
C C8 -0.5482(6) -0.2320(3) 0.0524(2) 0.0199(10) Uani d . . 1
H H8A -0.5911 -0.282 0.0289 0.03 Uiso calc U R 1
H H8B -0.5209 -0.1869 0.0245 0.03 Uiso calc U R 1
H H8C -0.6389 -0.2121 0.0768 0.03 Uiso calc U R 1

loop_
_atom_site_aniso_label
_atom_site_aniso_U_11
_atom_site_aniso_U_22
_atom_site_aniso_U_33
_atom_site_aniso_U_12
_atom_site_aniso_U_13
_atom_site_aniso_U_23
Cl1 0.0439(9) 0.0403(8) 0.0636(10) -0.0051(7) 0.0154(7) -0.0181(7)
Cl2 0.0424(8) 0.0461(9) 0.0510(9) -0.0118(7) -0.0063(7) 0.0138(7)
O1 0.0199(17) 0.0192(16) 0.0276(17) -0.0046(13) 0.0024(13) 0.0029(14)
O2 0.0161(16) 0.0215(16) 0.0256(17) 0.0005(13) 0.0055(13) -0.0068(13)
N1 0.0165(19) 0.0150(18) 0.0172(18) -0.0021(15) -0.0018(14) -0.0015(15)
N2 0.017(2) 0.0165(19) 0.028(2) -0.0064(15) 0.0021(16) -0.0074(16)
C9 0.019(2) 0.010(2) 0.018(2) -0.0022(17) -0.0023(17) 0.0013(17)
C18 0.024(2) 0.013(2) 0.016(2) 0.0005(18) 0.0014(18) -0.0024(18)
C16 0.022(2) 0.020(2) 0.013(2) 0.0009(19) -0.0006(17) 0.0053(18)
C17 0.024(2) 0.015(2) 0.011(2) -0.0035(18) -0.0004(17) 0.0013(17)
C10 0.022(2) 0.011(2) 0.016(2) 0.0007(18) 0.0032(17) 0.0018(17)
C12 0.018(2) 0.012(2) 0.024(2) -0.0017(18) -0.0007(18) 0.0027(19)
C26 0.024(2) 0.013(2) 0.024(2) -0.0038(18) 0.0062(19) 0.0035(18)
C13 0.027(3) 0.021(2) 0.018(2) -0.005(2) 0.0054(19) 0.0057(19)
C20 0.021(2) 0.013(2) 0.010(2) 0.0018(17) 0.0004(17) 0.0002(17)
C21 0.020(2) 0.011(2) 0.021(2) 0.0020(17) 0.0021(18) -0.0015(18)
C3 0.025(2) 0.010(2) 0.020(2) -0.0017(18) 0.0033(18) 0.0014(18)
C11 0.017(2) 0.014(2) 0.018(2) 0.0010(17) -0.0005(17) -0.0018(18)
C2 0.022(2) 0.013(2) 0.023(2) -0.0008(18) 0.0040(19) -0.0027(18)
C5 0.021(2) 0.011(2) 0.023(2) -0.0021(18) 0.0044(18) -0.0014(18)
C4 0.024(2) 0.0068(18) 0.015(2) -0.0035(17) 0.0003(17) -0.0018(17)
C19 0.016(2) 0.015(2) 0.014(2) 0.0018(17) -0.0009(17) -0.0019(17)
C25 0.021(2) 0.013(2) 0.017(2) -0.0031(18) 0.0041(17) -0.0039(18)
C15 0.023(2) 0.017(2) 0.016(2) 0.0032(19) 0.0038(18) 0.0007(18)
C22 0.015(2) 0.021(2) 0.017(2) 0.0031(18) -0.0019(17) 0.0023(18)
C1 0.022(2) 0.013(2) 0.022(2) 0.0005(18) -0.0049(18) 0.0014(19)
C30 0.023(2) 0.018(2) 0.019(2) -0.0036(19) -0.0007(18) -0.0015(19)
C14 0.028(3) 0.016(2) 0.013(2) -0.0030(19) -0.0025(18) 0.0010(18)
C6 0.033(3) 0.016(2) 0.016(2) -0.0067(19) 0.000(2) 0.0014(18)
C27 0.028(3) 0.012(2) 0.043(3) -0.0001(19) 0.009(2) -0.006(2)
C29 0.038(3) 0.027(3) 0.020(2) -0.013(2) 0.007(2) -0.004(2)
C28 0.029(3) 0.024(3) 0.036(3) -0.003(2) 0.012(2) -0.011(2)
C31 0.039(3) 0.032(3) 0.033(3) -0.009(2) 0.006(2) -0.002(2)
C7 0.025(2) 0.012(2) 0.015(2) 0.0003(18) 0.0015(18) -0.0041(17)
C24 0.023(2) 0.013(2) 0.018(2) 0.0028(18) 0.0013(18) 0.0010(18)
C23 0.025(3) 0.026(3) 0.048(3) -0.012(2) 0.012(2) -0.009(2)
C8 0.021(2) 0.016(2) 0.021(2) 0.0010(18) -0.0038(18) 0.0027(19)

loop_
_atom_type_symbol
_atom_type_description
_atom_type_scat_dispersion_real
_atom_type_scat_dispersion_imag
_atom_type_scat_source
C C 0.0033 0.0016 'International Tables Vol C Tables 4.2.6.8 and 6.1.1.4'
H H 0.0000 0.0000 'International Tables Vol C Tables 4.2.6.8 and 6.1.1.4'
N N 0.0061 0.0033 'International Tables Vol C Tables 4.2.6.8 and 6.1.1.4'
O O 0.0106 0.0060 'International Tables Vol C Tables 4.2.6.8 and 6.1.1.4'
Cl Cl 0.1484 0.1585 'International Tables Vol C Tables 4.2.6.8 and 6.1.1.4'

loop_
_geom_angle_atom_site_label_1
_geom_angle_atom_site_label_2
_geom_angle_atom_site_label_3
_geom_angle
C7 N1 C9 124.0(3)
C7 N1 C8 118.5(3)
C9 N1 C8 117.1(3)
C24 N2 C25 126.0(3)
C24 N2 C23 116.8(4)
C25 N2 C23 116.5(3)
C10 C9 C14 120.1(4)
C10 C9 N1 120.3(4)
C14 C9 N1 119.5(4)
C19 C18 C17 120.9(4)
C19 C18 H18 119.6
C17 C18 H18 119.6
C15 C16 C17 178.6(4)
C18 C17 C22 119.1(4)
C18 C17 C16 121.2(4)
C22 C17 C16 119.6(4)
C11 C10 C9 119.9(4)
C11 C10 H10 120.1
C9 C10 H10 120.1
C11 C12 C13 119.2(4)
C11 C12 C15 120.1(4)
C13 C12 C15 120.7(4)
C27 C26 C25 120.3(4)
C27 C26 H26 119.8
C25 C26 H26 119.8
C14 C13 C12 120.2(4)
C14 C13 H13 119.9
C12 C13 H13 119.9
C21 C20 C19 118.0(4)
C21 C20 C24 127.1(4)
C19 C20 C24 114.8(4)
C22 C21 C20 121.4(4)
C22 C21 H21 119.3
C20 C21 H21 119.3
C2 C3 C4 120.0(4)
C2 C3 H3 120.0
C4 C3 H3 120.0
C10 C11 C12 120.3(4)
C10 C11 H11 119.8
C12 C11 H11 119.8
C3 C2 C1 120.1(4)
C3 C2 H2 120.0
C1 C2 H2 120.0
C4 C5 C6 120.1(4)
C4 C5 H5 119.9
C6 C5 H5 119.9
C5 C4 C3 119.7(4)
C5 C4 C7 118.0(4)
C3 C4 C7 122.0(4)
C18 C19 C20 120.5(4)
C18 C19 H19 119.7
C20 C19 H19 119.7
C30 C25 C26 120.3(4)
C30 C25 N2 120.7(4)
C26 C25 N2 118.9(4)
C16 C15 C12 177.5(5)
C21 C22 C17 120.0(4)
C21 C22 H22 120.0
C17 C22 H22 120.0
C6 C1 C2 119.9(4)
C6 C1 H1 120.1
C2 C1 H1 120.1
C25 C30 C29 119.4(4)
C25 C30 H30 120.3
C29 C30 H30 120.3
C13 C14 C9 120.2(4)
C13 C14 H14 119.9
C9 C14 H14 119.9
C1 C6 C5 120.1(4)
C1 C6 H6 119.9
C5 C6 H6 119.9
C26 C27 C28 119.5(4)
C26 C27 H27 120.2
C28 C27 H27 120.2
C30 C29 C28 120.5(4)
C30 C29 H29 119.8
C28 C29 H29 119.8
C27 C28 C29 119.9(4)
C27 C28 H28 120.0
C29 C28 H28 120.0
Cl2 C31 Cl1 112.4(3)
Cl2 C31 H31A 109.1
Cl1 C31 H31A 109.1
Cl2 C31 H31B 109.1
Cl1 C31 H31B 109.1
H31A C31 H31B 107.9
O1 C7 N1 121.2(4)
O1 C7 C4 120.5(4)
N1 C7 C4 118.3(4)
O2 C24 N2 119.5(4)
O2 C24 C20 119.6(4)
N2 C24 C20 120.8(4)
N2 C23 H23A 109.5
N2 C23 H23B 109.5
H23A C23 H23B 109.5
N2 C23 H23C 109.5
H23A C23 H23C 109.5
H23B C23 H23C 109.5
N1 C8 H8A 109.5
N1 C8 H8B 109.5
H8A C8 H8B 109.5
N1 C8 H8C 109.5
H8A C8 H8C 109.5
H8B C8 H8C 109.5

loop_
_geom_bond_atom_site_label_1
_geom_bond_atom_site_label_2
_geom_bond_distance
Cl1 C31 1.758(5)
Cl2 C31 1.756(5)
O1 C7 1.221(5)
O2 C24 1.230(5)
N1 C7 1.364(5)
N1 C9 1.434(5)
N1 C8 1.485(5)
N2 C24 1.366(5)
N2 C25 1.442(5)
N2 C23 1.472(5)
C9 C10 1.391(5)
C9 C14 1.391(6)
C18 C19 1.385(6)
C18 C17 1.386(6)
C18 H18 0.95
C16 C15 1.198(6)
C16 C17 1.437(6)
C17 C22 1.403(6)
C10 C11 1.385(6)
C10 H10 0.95
C12 C11 1.395(6)
C12 C13 1.405(6)
C12 C15 1.434(6)
C26 C27 1.374(6)
C26 C25 1.395(6)
C26 H26 0.95
C13 C14 1.374(6)
C13 H13 0.95
C20 C21 1.391(6)
C20 C19 1.414(5)
C20 C24 1.489(6)
C21 C22 1.387(6)
C21 H21 0.95
C3 C2 1.376(6)
C3 C4 1.401(6)
C3 H3 0.95
C11 H11 0.95
C2 C1 1.395(6)
C2 H2 0.95
C5 C4 1.381(6)
C5 C6 1.390(6)
C5 H5 0.95
C4 C7 1.501(6)
C19 H19 0.95
C25 C30 1.377(6)
C22 H22 0.95
C1 C6 1.383(6)
C1 H1 0.95
C30 C29 1.380(6)
C30 H30 0.95
C14 H14 0.95
C6 H6 0.95
C27 C28 1.388(7)
C27 H27 0.95
C29 C28 1.391(7)
C29 H29 0.95
C28 H28 0.95
C31 H31A 0.99
C31 H31B 0.99
C23 H23A 0.98
C23 H23B 0.98
C23 H23C 0.98
C8 H8A 0.98
C8 H8B 0.98
C8 H8C 0.98
